data_2234015
loop_
_publ_author_name
'Siddaraju, B. P.'
'Dutkiewicz, Grzegorz'
'Yathirajan, H. S.'
'Kubicki, Maciej'

_publ_section_title
;
 Tramadolium picrate
;
_journal_coeditor_code TK5053
_journal_issue 3
_journal_name_full 'Acta Crystallographica Section E'
_journal_page_first o600
_journal_paper_doi 10.1107/S1600536812004138
_journal_volume 68
_journal_year 2012
_chemical_formula_iupac 'C16 H26 N O2 +, C6 H2 N3 O7 -'
_chemical_formula_moiety 'C16 H26 N O2 +, C6 H2 N3 O7 -'
_chemical_formula_sum 'C22 H28 N4 O9'
_chemical_formula_weight 492.48
_chemical_name_common 'Tramadolium picrate'
_chemical_name_systematic
;
[2-hydroxy-3-(3-methoxyphenyl)cyclohexylmethyl]dimethylazanium
2,4,6-trinitrophenolate
;
_space_group_IT_number 2
_symmetry_cell_setting triclinic
_symmetry_space_group_name_Hall '-P 1'
_symmetry_space_group_name_H-M 'P -1'
_atom_sites_solution_hydrogens geom
_atom_sites_solution_primary direct
_atom_sites_solution_secondary difmap
_audit_creation_method SHELXL-97
_cell_angle_alpha 113.003(9)
_cell_angle_beta 107.686(10)
_cell_angle_gamma 95.541(9)
_cell_formula_units_Z 2
_cell_length_a 8.5674(10)
_cell_length_b 12.3664(12)
_cell_length_c 13.2276(13)
_cell_measurement_reflns_used 3082
_cell_measurement_temperature 295(2)
_cell_measurement_theta_max 28.1281
_cell_measurement_theta_min 3.0345
_cell_volume 1191.4(3)
_computing_cell_refinement 'CrysAlis PRO (Agilent, 2011)'
_computing_data_collection 'CrysAlis PRO (Agilent, 2011)'
_computing_data_reduction 'CrysAlis PRO (Agilent, 2011)'
_computing_molecular_graphics 'XP (Sheldrick, 2008)'
_computing_publication_material 'SHELXL97 (Sheldrick, 2008)'
_computing_structure_refinement 'SHELXL97 (Sheldrick, 2008)'
_computing_structure_solution 'SIR92 (Altomare <i>et al.</i>, 1993)'
_diffrn_ambient_temperature 295(2)
_diffrn_detector_area_resol_mean 16.1544
_diffrn_measured_fraction_theta_full 0.998
_diffrn_measured_fraction_theta_max 0.823
_diffrn_measurement_device_type 'Agilent Xcalibur Eos'
_diffrn_measurement_method \w-scan
_diffrn_radiation_monochromator graphite
_diffrn_radiation_source 'Enhance (Mo) X-ray Source'
_diffrn_radiation_type 'Mo K\a'
_diffrn_radiation_wavelength 0.7107
_diffrn_reflns_av_R_equivalents 0.0111
_diffrn_reflns_av_sigmaI/netI 0.0239
_diffrn_reflns_limit_h_max 10
_diffrn_reflns_limit_h_min -10
_diffrn_reflns_limit_k_max 11
_diffrn_reflns_limit_k_min -15
_diffrn_reflns_limit_l_max 17
_diffrn_reflns_limit_l_min -16
_diffrn_reflns_number 8566
_diffrn_reflns_theta_full 25.00
_diffrn_reflns_theta_max 28.20
_diffrn_reflns_theta_min 3.03
_exptl_absorpt_coefficient_mu 0.108
_exptl_absorpt_correction_T_max 1.00000
_exptl_absorpt_correction_T_min 0.97437
_exptl_absorpt_correction_type multi-scan
_exptl_absorpt_process_details '(CrysAlis PRO; Agilent, 2011)'
_exptl_crystal_colour colourless
_exptl_crystal_density_diffrn 1.373
_exptl_crystal_density_method 'not measured'
_exptl_crystal_description block
_exptl_crystal_F_000 520
_exptl_crystal_size_max 0.35
_exptl_crystal_size_mid 0.2
_exptl_crystal_size_min 0.15
_refine_diff_density_max 0.367
_refine_diff_density_min -0.273
_refine_ls_extinction_method none
_refine_ls_goodness_of_fit_ref 1.020
_refine_ls_hydrogen_treatment mixed
_refine_ls_matrix_type full
_refine_ls_number_parameters 417
_refine_ls_number_reflns 4838
_refine_ls_number_restraints 0
_refine_ls_restrained_S_all 1.020
_refine_ls_R_factor_all 0.0702
_refine_ls_R_factor_gt 0.0519
_refine_ls_shift/su_max 0.005
_refine_ls_shift/su_mean 0.001
_refine_ls_structure_factor_coef Fsqd
_refine_ls_weighting_details 'calc w=1/[\s^2^(Fo^2^)+(0.0712P)^2^+0.4321P] where P=(Fo^2^+2Fc^2^)/3'
_refine_ls_weighting_scheme calc
_refine_ls_wR_factor_gt 0.1354
_refine_ls_wR_factor_ref 0.1512
_reflns_number_gt 3621
_reflns_number_total 4838
_reflns_threshold_expression I>2s(I)
_cod_data_source_file tk5053.cif
_cod_data_source_block I
_cod_original_cell_volume 1191.4(2)
_cod_database_code 2234015
_cod_database_fobs_code 2234015

loop_
_symmetry_equiv_pos_as_xyz
'x, y, z'
'-x, -y, -z'

loop_
_atom_site_type_symbol
_atom_site_label
_atom_site_fract_x
_atom_site_fract_y
_atom_site_fract_z
_atom_site_U_iso_or_equiv
_atom_site_adp_type
_atom_site_calc_flag
_atom_site_refinement_flags
_atom_site_occupancy
_atom_site_symmetry_multiplicity
C C1A 0.9734(3) 0.89229(17) 0.68387(17) 0.0403(4) Uani d . 1 1
O O1A 0.9951(2) 1.00270(12) 0.71283(15) 0.0588(4) Uani d . 1 1
C C2A 1.1124(3) 0.83738(17) 0.71022(17) 0.0403(4) Uani d . 1 1
N N2A 1.2837(2) 0.91273(16) 0.76034(16) 0.0498(4) Uani d . 1 1
O O21A 1.3924(2) 0.8969(2) 0.8330(2) 0.0913(7) Uani d . 1 1
O O22A 1.3123(2) 0.98591(15) 0.72350(16) 0.0697(5) Uani d . 1 1
C C3A 1.0940(3) 0.71953(19) 0.6920(2) 0.0479(5) Uani d . 1 1
H H3A1 1.190(3) 0.691(2) 0.713(2) 0.068(7) Uiso d . 1 1
C C4A 0.9333(3) 0.64419(18) 0.6403(2) 0.0486(5) Uani d . 1 1
N N4A 0.9126(3) 0.51879(18) 0.6183(2) 0.0681(6) Uani d . 1 1
O O41A 1.0393(3) 0.48393(19) 0.6489(3) 0.1242(11) Uani d . 1 1
O O42A 0.7713(3) 0.45180(16) 0.5689(2) 0.0864(6) Uani d . 1 1
C C5A 0.7912(3) 0.68683(19) 0.60864(19) 0.0454(5) Uani d . 1 1
H H5A1 0.685(3) 0.638(2) 0.5742(19) 0.048(6) Uiso d . 1 1
C C6A 0.8118(3) 0.80560(17) 0.62821(17) 0.0414(4) Uani d . 1 1
N N6A 0.6574(3) 0.84536(17) 0.59322(17) 0.0565(5) Uani d . 1 1
O O61A 0.6625(2) 0.92878(17) 0.56641(18) 0.0814(6) Uani d . 1 1
O O62A 0.5283(3) 0.7920(2) 0.5906(2) 0.0943(7) Uani d . 1 1
C C1 0.5866(2) 0.31738(17) 0.83219(18) 0.0398(4) Uani d . 1 1
O O1 0.43718(17) 0.22657(14) 0.74367(15) 0.0520(4) Uani d . 1 1
H H1 0.431(4) 0.158(3) 0.755(3) 0.101(11) Uiso d . 1 1
C C11 0.5844(2) 0.42921(17) 0.80911(17) 0.0387(4) Uani d . 1 1
C C12 0.7099(3) 0.53512(19) 0.8845(2) 0.0461(5) Uani d . 1 1
H H12 0.793(3) 0.539(2) 0.947(2) 0.057(7) Uiso d . 1 1
C C13 0.7053(3) 0.64088(18) 0.86989(19) 0.0460(5) Uani d . 1 1
O O13 0.8299(2) 0.74161(15) 0.95557(17) 0.0739(5) Uani d . 1 1
C C131 0.8202(4) 0.8534(2) 0.9519(3) 0.0740(8) Uani d . 1 1
H H13A 0.8344 0.8507 0.8818 0.089 Uiso calc R 1 1
H H13B 0.9077 0.9173 1.0205 0.089 Uiso calc R 1 1
H H13C 0.7119 0.8681 0.9510 0.089 Uiso calc R 1 1
C C14 0.5779(3) 0.6393(2) 0.77609(19) 0.0469(5) Uani d . 1 1
H H14 0.576(3) 0.709(2) 0.764(2) 0.053(6) Uiso d . 1 1
C C15 0.4555(3) 0.5330(2) 0.7000(2) 0.0553(6) Uani d . 1 1
H H15 0.363(3) 0.528(2) 0.632(2) 0.065(7) Uiso d . 1 1
C C16 0.4568(3) 0.4293(2) 0.7159(2) 0.0507(5) Uani d . 1 1
H H16 0.370(3) 0.353(2) 0.661(2) 0.061(7) Uiso d . 1 1
C C2 0.7448(2) 0.26816(17) 0.82194(16) 0.0339(4) Uani d . 1 1
H H2 0.838(3) 0.3376(19) 0.8804(18) 0.041(5) Uiso d . 1 1
C C21 0.7437(2) 0.23599(18) 0.69854(17) 0.0390(4) Uani d . 1 1
H H21A 0.746(2) 0.3074(19) 0.6776(17) 0.042(5) Uiso d . 1 1
H H21B 0.637(3) 0.169(2) 0.6343(19) 0.047(6) Uiso d . 1 1
N N22 0.8910(2) 0.18804(15) 0.67745(15) 0.0403(4) Uani d . 1 1
H H22 0.886(3) 0.124(2) 0.6850(19) 0.050(6) Uiso d . 1 1
C C23 1.0577(3) 0.2729(3) 0.7626(3) 0.0607(6) Uani d . 1 1
H H23A 1.056(3) 0.349(3) 0.759(2) 0.080(8) Uiso d . 1 1
H H23B 1.146(4) 0.233(3) 0.731(3) 0.092(9) Uiso d . 1 1
H H23C 1.071(3) 0.284(2) 0.846(3) 0.073(8) Uiso d . 1 1
C C24 0.8724(5) 0.1546(3) 0.5527(3) 0.0727(9) Uani d . 1 1
H H24A 0.876(3) 0.227(3) 0.536(2) 0.079(8) Uiso d . 1 1
H H24B 0.964(4) 0.114(3) 0.537(3) 0.092(9) Uiso d . 1 1
H H24C 0.755(5) 0.097(4) 0.500(3) 0.129(15) Uiso d . 1 1
C C3 0.7531(3) 0.16293(19) 0.8552(2) 0.0431(5) Uani d . 1 1
H H3A 0.663(3) 0.095(2) 0.796(2) 0.052(6) Uiso d . 1 1
H H3B 0.856(3) 0.1377(18) 0.8509(17) 0.041(5) Uiso d . 1 1
C C4 0.7468(4) 0.1960(3) 0.9774(2) 0.0612(7) Uani d . 1 1
H H4A 0.743(3) 0.129(2) 0.992(2) 0.066(7) Uiso d . 1 1
H H4B 0.852(4) 0.265(3) 1.044(3) 0.081(9) Uiso d . 1 1
C C5 0.5934(4) 0.2432(2) 0.9878(3) 0.0597(6) Uani d . 1 1
H H5A 0.599(3) 0.270(2) 1.071(2) 0.066(7) Uiso d . 1 1
H H5B 0.493(4) 0.174(3) 0.940(2) 0.073(8) Uiso d . 1 1
C C6 0.5841(3) 0.3481(2) 0.9559(2) 0.0517(5) Uani d . 1 1
H H6A 0.678(3) 0.417(2) 1.014(2) 0.050(6) Uiso d . 1 1
H H6B 0.481(3) 0.378(2) 0.961(2) 0.059(6) Uiso d . 1 1

loop_
_atom_site_aniso_label
_atom_site_aniso_U_11
_atom_site_aniso_U_22
_atom_site_aniso_U_33
_atom_site_aniso_U_12
_atom_site_aniso_U_13
_atom_site_aniso_U_23
C1A 0.0555(12) 0.0352(10) 0.0390(10) 0.0203(9) 0.0207(9) 0.0206(8)
O1A 0.0644(10) 0.0318(7) 0.0767(11) 0.0196(7) 0.0179(8) 0.0252(7)
C2A 0.0506(11) 0.0348(10) 0.0425(10) 0.0151(8) 0.0187(9) 0.0218(8)
N2A 0.0537(11) 0.0411(9) 0.0550(10) 0.0141(8) 0.0171(9) 0.0236(8)
O21A 0.0596(11) 0.1014(16) 0.1193(17) 0.0151(10) 0.0047(11) 0.0776(14)
O22A 0.0708(11) 0.0561(10) 0.0815(12) 0.0009(8) 0.0201(9) 0.0393(9)
C3A 0.0574(13) 0.0408(11) 0.0575(13) 0.0232(10) 0.0229(11) 0.0299(10)
C4A 0.0641(13) 0.0336(10) 0.0583(13) 0.0171(10) 0.0252(11) 0.0273(9)
N4A 0.0760(15) 0.0414(11) 0.0956(16) 0.0172(11) 0.0282(13) 0.0409(11)
O41A 0.0873(15) 0.0650(13) 0.233(3) 0.0327(12) 0.0346(17) 0.0937(17)
O42A 0.0896(14) 0.0465(10) 0.1185(17) 0.0069(10) 0.0238(13) 0.0457(11)
C5A 0.0544(13) 0.0384(11) 0.0448(11) 0.0110(10) 0.0186(10) 0.0197(9)
C6A 0.0509(11) 0.0377(10) 0.0404(10) 0.0198(9) 0.0180(9) 0.0192(8)
N6A 0.0557(12) 0.0469(10) 0.0601(12) 0.0193(9) 0.0122(9) 0.0226(9)
O61A 0.0756(12) 0.0635(11) 0.1009(15) 0.0264(10) 0.0071(11) 0.0496(11)
O62A 0.0577(11) 0.1019(16) 0.144(2) 0.0319(11) 0.0339(12) 0.0747(15)
C1 0.0372(10) 0.0368(10) 0.0487(11) 0.0127(8) 0.0204(9) 0.0179(9)
O1 0.0380(7) 0.0442(8) 0.0727(10) 0.0099(6) 0.0196(7) 0.0256(8)
C11 0.0431(10) 0.0360(9) 0.0471(11) 0.0189(8) 0.0276(9) 0.0182(8)
C12 0.0443(11) 0.0494(12) 0.0495(12) 0.0198(10) 0.0158(10) 0.0261(10)
C13 0.0446(11) 0.0407(11) 0.0565(12) 0.0148(9) 0.0210(10) 0.0226(10)
O13 0.0629(10) 0.0461(9) 0.0921(13) 0.0018(8) 0.0017(10) 0.0336(9)
C131 0.0787(18) 0.0458(13) 0.0875(19) 0.0036(12) 0.0190(15) 0.0316(13)
C14 0.0574(13) 0.0442(11) 0.0535(12) 0.0249(10) 0.0270(11) 0.0281(10)
C15 0.0611(14) 0.0552(13) 0.0488(12) 0.0265(11) 0.0150(11) 0.0236(11)
C16 0.0511(12) 0.0459(12) 0.0516(12) 0.0181(10) 0.0176(10) 0.0178(10)
C2 0.0339(9) 0.0338(9) 0.0391(10) 0.0126(8) 0.0170(8) 0.0175(8)
C21 0.0421(10) 0.0413(10) 0.0445(11) 0.0213(9) 0.0208(9) 0.0237(9)
N22 0.0523(10) 0.0386(9) 0.0508(10) 0.0260(8) 0.0314(8) 0.0277(8)
C23 0.0472(13) 0.0650(16) 0.090(2) 0.0226(12) 0.0360(13) 0.0444(15)
C24 0.122(3) 0.0782(19) 0.0646(16) 0.062(2) 0.0652(19) 0.0459(16)
C3 0.0503(12) 0.0438(11) 0.0523(12) 0.0235(10) 0.0287(11) 0.0280(10)
C4 0.0846(18) 0.0710(16) 0.0669(16) 0.0406(15) 0.0463(15) 0.0500(15)
C5 0.0804(17) 0.0624(15) 0.0678(16) 0.0305(14) 0.0517(15) 0.0385(13)
C6 0.0665(15) 0.0490(12) 0.0621(14) 0.0274(12) 0.0439(13) 0.0284(11)

loop_
_atom_type_symbol
_atom_type_description
_atom_type_scat_dispersion_real
_atom_type_scat_dispersion_imag
_atom_type_scat_source
C C 0.0033 0.0016 'International Tables Vol C Tables 4.2.6.8 and 6.1.1.4'
H H 0.0000 0.0000 'International Tables Vol C Tables 4.2.6.8 and 6.1.1.4'
N N 0.0061 0.0033 'International Tables Vol C Tables 4.2.6.8 and 6.1.1.4'
O O 0.0106 0.0060 'International Tables Vol C Tables 4.2.6.8 and 6.1.1.4'

loop_
_geom_angle_atom_site_label_1
_geom_angle_atom_site_label_2
_geom_angle_atom_site_label_3
_geom_angle
O1A C1A C6A 125.64(18)
O1A C1A C2A 122.28(19)
C6A C1A C2A 111.98(16)
C3A C2A C1A 124.3(2)
C3A C2A N2A 117.66(18)
C1A C2A N2A 118.00(16)
O21A N2A O22A 122.9(2)
O21A N2A C2A 118.80(18)
O22A N2A C2A 118.19(17)
C2A C3A C4A 119.19(19)
C2A C3A H3A1 119.3(16)
C4A C3A H3A1 121.5(16)
C3A C4A C5A 121.13(19)
C3A C4A N4A 119.63(19)
C5A C4A N4A 119.2(2)
O42A N4A O41A 122.6(2)
O42A N4A C4A 119.4(2)
O41A N4A C4A 118.0(2)
C6A C5A C4A 119.0(2)
C6A C5A H5A1 119.3(14)
C4A C5A H5A1 121.8(14)
C5A C6A C1A 124.27(18)
C5A C6A N6A 116.47(19)
C1A C6A N6A 119.22(17)
O61A N6A O62A 122.7(2)
O61A N6A C6A 119.0(2)
O62A N6A C6A 118.2(2)
O1 C1 C11 106.66(16)
O1 C1 C6 109.89(17)
C11 C1 C6 109.94(16)
O1 C1 C2 109.06(15)
C11 C1 C2 111.76(15)
C6 C1 C2 109.49(16)
C1 O1 H1 110(2)
C16 C11 C12 118.14(19)
C16 C11 C1 121.59(18)
C12 C11 C1 120.25(18)
C11 C12 C13 121.5(2)
C11 C12 H12 121.1(16)
C13 C12 H12 117.4(16)
O13 C13 C14 124.68(19)
O13 C13 C12 115.64(19)
C14 C13 C12 119.6(2)
C13 O13 C131 117.77(19)
O13 C131 H13A 109.5
O13 C131 H13B 109.5
H13A C131 H13B 109.5
O13 C131 H13C 109.5
H13A C131 H13C 109.5
H13B C131 H13C 109.5
C13 C14 C15 118.5(2)
C13 C14 H14 120.5(14)
C15 C14 H14 121.0(14)
C14 C15 C16 122.0(2)
C14 C15 H15 121.1(15)
C16 C15 H15 116.8(15)
C11 C16 C15 120.1(2)
C11 C16 H16 117.3(14)
C15 C16 H16 122.6(14)
C21 C2 C3 113.46(15)
C21 C2 C1 108.86(15)
C3 C2 C1 111.17(15)
C21 C2 H2 110.4(12)
C3 C2 H2 109.8(12)
C1 C2 H2 102.6(12)
N22 C21 C2 114.14(15)
N22 C21 H21A 104.9(11)
C2 C21 H21A 113.9(11)
N22 C21 H21B 105.2(12)
C2 C21 H21B 111.3(12)
H21A C21 H21B 106.7(16)
C24 N22 C23 111.6(2)
C24 N22 C21 109.29(18)
C23 N22 C21 113.29(17)
C24 N22 H22 106.7(16)
C23 N22 H22 108.3(16)
C21 N22 H22 107.3(16)
N22 C23 H23A 106.9(17)
N22 C23 H23B 104.6(17)
H23A C23 H23B 112(2)
N22 C23 H23C 108.7(15)
H23A C23 H23C 110(2)
H23B C23 H23C 114(2)
N22 C24 H24A 111.9(16)
N22 C24 H24B 108.4(18)
H24A C24 H24B 111(2)
N22 C24 H24C 107(2)
H24A C24 H24C 107(3)
H24B C24 H24C 111(3)
C4 C3 C2 112.42(18)
C4 C3 H3A 111.1(14)
C2 C3 H3A 108.7(14)
C4 C3 H3B 111.0(12)
C2 C3 H3B 108.2(12)
H3A C3 H3B 105.2(18)
C5 C4 C3 111.5(2)
C5 C4 H4A 108.5(16)
C3 C4 H4A 110.2(16)
C5 C4 H4B 106.0(16)
C3 C4 H4B 111.9(16)
H4A C4 H4B 109(2)
C4 C5 C6 111.4(2)
C4 C5 H5A 108.8(14)
C6 C5 H5A 110.1(15)
C4 C5 H5B 107.8(16)
C6 C5 H5B 114.4(16)
H5A C5 H5B 104(2)
C5 C6 C1 113.27(18)
C5 C6 H6A 109.7(14)
C1 C6 H6A 108.8(13)
C5 C6 H6B 111.5(14)
C1 C6 H6B 108.6(13)
H6A C6 H6B 104.6(19)

loop_
_geom_bond_atom_site_label_1
_geom_bond_atom_site_label_2
_geom_bond_distance
C1A O1A 1.243(2)
C1A C6A 1.444(3)
C1A C2A 1.446(3)
C2A C3A 1.365(3)
C2A N2A 1.457(3)
N2A O21A 1.211(2)
N2A O22A 1.221(2)
C3A C4A 1.383(3)
C3A H3A1 0.93(3)
C4A C5A 1.386(3)
C4A N4A 1.443(3)
N4A O42A 1.216(3)
N4A O41A 1.220(3)
C5A C6A 1.371(3)
C5A H5A1 0.91(2)
C6A N6A 1.462(3)
N6A O61A 1.216(3)
N6A O62A 1.216(3)
C1 O1 1.434(2)
C1 C11 1.529(3)
C1 C6 1.536(3)
C1 C2 1.559(2)
O1 H1 0.92(4)
C11 C16 1.378(3)
C11 C12 1.386(3)
C12 C13 1.397(3)
C12 H12 0.89(2)
C13 O13 1.371(3)
C13 C14 1.373(3)
O13 C131 1.411(3)
C131 H13A 0.9600
C131 H13B 0.9600
C131 H13C 0.9600
C14 C15 1.378(3)
C14 H14 0.94(2)
C15 C16 1.379(3)
C15 H15 0.98(3)
C16 H16 0.99(2)
C2 C21 1.518(3)
C2 C3 1.529(3)
C2 H2 0.97(2)
C21 N22 1.500(2)
C21 H21A 1.02(2)
C21 H21B 1.04(2)
N22 C24 1.488(3)
N22 C23 1.490(3)
N22 H22 0.84(2)
C23 H23A 0.97(3)
C23 H23B 1.04(3)
C23 H23C 1.03(3)
C24 H24A 1.01(3)
C24 H24B 1.01(3)
C24 H24C 1.02(4)
C3 C4 1.524(3)
C3 H3A 0.96(2)
C3 H3B 0.97(2)
C4 C5 1.510(3)
C4 H4A 0.92(3)
C4 H4B 1.05(3)
C5 C6 1.515(3)
C5 H5A 1.01(3)
C5 H5B 0.99(3)
C6 H6A 0.97(2)
C6 H6B 1.00(3)

loop_
_geom_hbond_atom_site_label_D
_geom_hbond_atom_site_label_H
_geom_hbond_atom_site_label_A
_geom_hbond_site_symmetry_A
_geom_hbond_distance_DH
_geom_hbond_distance_HA
_geom_hbond_distance_DA
_geom_hbond_angle_DHA
O1 H1 O22A 1_445 0.92(4) 2.09(4) 2.944(2) 155(3)
N22 H22 O1A 1_545 0.84(2) 1.94(2) 2.692(2) 150(2)

loop_
_geom_torsion_atom_site_label_1
_geom_torsion_atom_site_label_2
_geom_torsion_atom_site_label_3
_geom_torsion_atom_site_label_4
_geom_torsion
O1A C1A C2A C3A 172.5(2)
C6A C1A C2A C3A -4.0(3)
O1A C1A C2A N2A -7.1(3)
C6A C1A C2A N2A 176.48(16)
C3A C2A N2A O21A -35.3(3)
C1A C2A N2A O21A 144.2(2)
C3A C2A N2A O22A 141.8(2)
C1A C2A N2A O22A -38.6(3)
C1A C2A C3A C4A 2.9(3)
N2A C2A C3A C4A -177.54(18)
C2A C3A C4A C5A -1.0(3)
C2A C3A C4A N4A 178.7(2)
C3A C4A N4A O42A -177.3(2)
C5A C4A N4A O42A 2.3(4)
C3A C4A N4A O41A 1.6(4)
C5A C4A N4A O41A -178.7(3)
C3A C4A C5A C6A 0.6(3)
N4A C4A C5A C6A -179.1(2)
C4A C5A C6A C1A -2.1(3)
C4A C5A C6A N6A -179.87(18)
O1A C1A C6A C5A -172.8(2)
C2A C1A C6A C5A 3.5(3)
O1A C1A C6A N6A 5.0(3)
C2A C1A C6A N6A -178.72(17)
C5A C6A N6A O61A -152.9(2)
C1A C6A N6A O61A 29.2(3)
C5A C6A N6A O62A 26.1(3)
C1A C6A N6A O62A -151.8(2)
O1 C1 C11 C16 -1.3(2)
C6 C1 C11 C16 -120.4(2)
C2 C1 C11 C16 117.8(2)
O1 C1 C11 C12 176.91(16)
C6 C1 C11 C12 57.8(2)
C2 C1 C11 C12 -64.0(2)
C16 C11 C12 C13 2.3(3)
C1 C11 C12 C13 -175.95(17)
C11 C12 C13 O13 175.22(19)
C11 C12 C13 C14 -2.8(3)
C14 C13 O13 C131 4.6(3)
C12 C13 O13 C131 -173.3(2)
O13 C13 C14 C15 -176.5(2)
C12 C13 C14 C15 1.3(3)
C13 C14 C15 C16 0.5(3)
C12 C11 C16 C15 -0.5(3)
C1 C11 C16 C15 177.77(19)
C14 C15 C16 C11 -0.9(3)
O1 C1 C2 C21 58.7(2)
C11 C1 C2 C21 -59.0(2)
C6 C1 C2 C21 178.94(17)
O1 C1 C2 C3 -67.0(2)
C11 C1 C2 C3 175.30(16)
C6 C1 C2 C3 53.2(2)
C3 C2 C21 N22 -56.1(2)
C1 C2 C21 N22 179.59(16)
C2 C21 N22 C24 177.5(2)
C2 C21 N22 C23 -57.4(2)
C21 C2 C3 C4 -177.70(19)
C1 C2 C3 C4 -54.6(2)
C2 C3 C4 C5 54.9(3)
C3 C4 C5 C6 -54.4(3)
C4 C5 C6 C1 55.6(3)
O1 C1 C6 C5 65.3(2)
C11 C1 C6 C5 -177.6(2)
C2 C1 C6 C5 -54.5(3)
